data_7030874
loop_
_publ_author_name
'Wang, Yan-Ning'
'Yang, Qing-Feng'
'Li, Guang-Hua'
'Zhang, Ping'
'Yu, Jie-Hui'
'Xu, Ji-Qing'

_publ_section_title
;
 Construction of acylhydrazidate-extended metal-organic frameworks.
;
_journal_issue 30
_journal_name_full 'Dalton transactions (Cambridge, England : 2003)'
_journal_page_first 11646
_journal_page_last 11657
_journal_paper_doi 10.1039/c4dt00780h
_journal_volume 43
_journal_year 2014
_chemical_formula_sum 'C16 H13 Ba N4 O8.5 S'
_chemical_formula_weight 566.69
_chemical_name_systematic ?
_space_group_IT_number 12
_symmetry_cell_setting monoclinic
_symmetry_space_group_name_Hall '-C 2y'
_symmetry_space_group_name_H-M 'C 1 2/m 1'
_atom_sites_solution_hydrogens geom
_atom_sites_solution_primary direct
_atom_sites_solution_secondary difmap
_audit_creation_method SHELXL-97
_cell_angle_alpha 90.00
_cell_angle_beta 94.727(11)
_cell_angle_gamma 90.00
_cell_formula_units_Z 4
_cell_length_a 19.372(3)
_cell_length_b 23.436(3)
_cell_length_c 4.7214(5)
_cell_measurement_temperature 293(2)
_cell_volume 2136.2(5)
_computing_cell_refinement 'Bruker SMAR'
_computing_data_collection 'Bruker SMAR'
_computing_data_reduction 'Bruker SMAR'
_computing_structure_refinement 'SHELXL-97 (Sheldrick, 1997)'
_computing_structure_solution 'SHELXS-97 (Sheldrick, 1990)'
_diffrn_ambient_temperature 293(2)
_diffrn_detector_area_resol_mean 9.00cm
_diffrn_measured_fraction_theta_full 0.992
_diffrn_measured_fraction_theta_max 0.992
_diffrn_measurement_device_type 'CCD area detector'
_diffrn_measurement_method 'phi and omega scans'
_diffrn_radiation_monochromator graphite
_diffrn_radiation_source 'fine-focus sealed tube'
_diffrn_radiation_type MoK\a
_diffrn_radiation_wavelength 0.71073
_diffrn_reflns_av_R_equivalents 0.0671
_diffrn_reflns_av_sigmaI/netI 0.0554
_diffrn_reflns_limit_h_max 20
_diffrn_reflns_limit_h_min -22
_diffrn_reflns_limit_k_max 27
_diffrn_reflns_limit_k_min -24
_diffrn_reflns_limit_l_max 5
_diffrn_reflns_limit_l_min -5
_diffrn_reflns_number 6086
_diffrn_reflns_theta_full 25.15
_diffrn_reflns_theta_max 25.15
_diffrn_reflns_theta_min 1.37
_diffrn_standards_decay_% none
_diffrn_standards_interval_count none
_diffrn_standards_interval_time none
_diffrn_standards_number none
_exptl_absorpt_coefficient_mu 2.009
_exptl_absorpt_correction_T_max 0.818
_exptl_absorpt_correction_T_min 0.786
_exptl_absorpt_correction_type empirical
_exptl_absorpt_process_details SADABS
_exptl_crystal_colour yellow
_exptl_crystal_density_diffrn 1.762
_exptl_crystal_density_method 'not measured'
_exptl_crystal_description block
_exptl_crystal_F_000 1108
_exptl_crystal_size_max 0.12
_exptl_crystal_size_mid 0.10
_exptl_crystal_size_min 0.10
_refine_diff_density_max 2.222
_refine_diff_density_min -1.233
_refine_diff_density_rms 0.306
_refine_ls_extinction_method none
_refine_ls_goodness_of_fit_ref 1.093
_refine_ls_hydrogen_treatment constr
_refine_ls_matrix_type full
_refine_ls_number_parameters 144
_refine_ls_number_reflns 1963
_refine_ls_number_restraints 2
_refine_ls_restrained_S_all 1.092
_refine_ls_R_factor_all 0.0742
_refine_ls_R_factor_gt 0.0600
_refine_ls_shift/su_max 0.000
_refine_ls_shift/su_mean 0.000
_refine_ls_structure_factor_coef Fsqd
_refine_ls_weighting_details 'calc w=1/[\s^2^(Fo^2^)+(0.1420P)^2^+0.0000P] where P=(Fo^2^+2Fc^2^)/3'
_refine_ls_weighting_scheme calc
_refine_ls_wR_factor_gt 0.1877
_refine_ls_wR_factor_ref 0.2010
_reflns_number_gt 1561
_reflns_number_total 1963
_reflns_threshold_expression >2sigma(I)
_cod_data_source_file c4dt00780h2.cif
_cod_data_source_block 2
_cod_depositor_comments 'Adding full bibliography for 7030873--7030876.cif.'
_cod_original_sg_symbol_H-M C2/m
_cod_original_formula_sum 'C16 H13 Ba N4 O8.50 S'
_cod_database_code 7030874

loop_
_symmetry_equiv_pos_as_xyz
'x, y, z'
'-x, y, -z'
'x+1/2, y+1/2, z'
'-x+1/2, y+1/2, -z'
'-x, -y, -z'
'x, -y, z'
'-x+1/2, -y+1/2, -z'
'x+1/2, -y+1/2, z'

loop_
_atom_site_label
_atom_site_type_symbol
_atom_site_fract_x
_atom_site_fract_y
_atom_site_fract_z
_atom_site_U_iso_or_equiv
_atom_site_adp_type
_atom_site_occupancy
_atom_site_symmetry_multiplicity
_atom_site_calc_flag
_atom_site_refinement_flags
_atom_site_attached_hydrogens
Ba1 Ba 0.0000 0.15974(3) 0.0000 0.0390(4) Uani 1 2 d S 0
S1 S 0.2621(2) 0.0000 1.1576(6) 0.0405(8) Uani 1 2 d S 0
N1 N 0.1356(3) 0.1867(3) 0.2751(14) 0.0350(16) Uani 1 1 d . 0
N2 N 0.1992(3) 0.2062(3) 0.2054(13) 0.0280(14) Uani 1 1 d . 0
H2A H 0.1983 0.2304 0.0681 0.034 Uiso 1 1 calc R 0
C1 C 0.1995(4) 0.1268(3) 0.6182(15) 0.0274(16) Uani 1 1 d . 0
C2 C 0.2636(4) 0.1483(3) 0.5453(16) 0.0253(16) Uani 1 1 d . 0
C3 C 0.3257(4) 0.1275(4) 0.6734(17) 0.0338(18) Uani 1 1 d . 0
H3A H 0.3676 0.1434 0.6307 0.041 Uiso 1 1 calc R 0
C4 C 0.3247(5) 0.0829(4) 0.8649(18) 0.039(2) Uani 1 1 d . 0
H4A H 0.3659 0.0686 0.9513 0.047 Uiso 1 1 calc R 0
C5 C 0.2620(4) 0.0598(3) 0.9273(15) 0.0300(17) Uani 1 1 d . 0
C6 C 0.2000(5) 0.0808(3) 0.8138(16) 0.0346(19) Uani 1 1 d . 0
H6A H 0.1587 0.0652 0.8642 0.042 Uiso 1 1 calc R 0
C7 C 0.1345(3) 0.1486(3) 0.4803(18) 0.0330(19) Uani 1 1 d D 0
C8 C 0.2626(3) 0.1923(3) 0.3241(15) 0.0271(16) Uani 1 1 d D 0
O1 O 0.0760(3) 0.1315(3) 0.5562(14) 0.0476(16) Uani 1 1 d D 0
O2 O 0.3164(2) 0.2146(2) 0.2401(11) 0.0340(13) Uani 1 1 d D 0
O3 O 0.1973(6) 0.0000 1.2859(18) 0.056(3) Uani 1 2 d S 0
O4 O 0.3254(7) 0.0000 1.3362(19) 0.065(3) Uani 1 2 d S 0
OW1 O -0.0429(4) 0.2677(4) 0.2487(17) 0.074(2) Uani 1 1 d . 2
OW2 O 0.054(2) 0.0000 0.509(9) 0.125(12) Uiso 0.50 2 d SP 2

loop_
_atom_site_aniso_label
_atom_site_aniso_U_11
_atom_site_aniso_U_22
_atom_site_aniso_U_33
_atom_site_aniso_U_23
_atom_site_aniso_U_13
_atom_site_aniso_U_12
Ba1 0.0195(4) 0.0664(6) 0.0319(5) 0.000 0.0072(3) 0.000
S1 0.069(2) 0.0333(16) 0.0195(14) 0.000 0.0049(14) 0.000
N1 0.024(4) 0.052(4) 0.029(4) 0.004(3) 0.001(3) -0.001(3)
N2 0.021(3) 0.036(4) 0.027(3) 0.008(3) 0.002(3) -0.003(3)
C1 0.025(4) 0.032(4) 0.025(4) -0.004(3) 0.006(3) -0.002(3)
C2 0.031(4) 0.025(4) 0.021(4) -0.007(3) 0.005(3) -0.001(3)
C3 0.026(4) 0.043(5) 0.032(4) 0.002(4) -0.002(3) 0.001(4)
C4 0.038(5) 0.048(5) 0.030(4) -0.001(4) -0.005(4) 0.009(4)
C5 0.038(5) 0.028(4) 0.024(4) -0.003(3) 0.005(3) 0.003(3)
C6 0.044(5) 0.035(4) 0.026(4) -0.010(3) 0.009(4) -0.010(4)
C7 0.028(5) 0.042(5) 0.031(4) 0.002(3) 0.011(4) 0.003(3)
C8 0.029(4) 0.027(4) 0.026(4) -0.003(3) 0.000(3) -0.003(3)
O1 0.024(3) 0.071(4) 0.049(4) 0.010(3) 0.011(3) -0.008(3)
O2 0.021(3) 0.044(3) 0.037(3) 0.008(3) 0.003(2) -0.009(2)
O3 0.094(8) 0.053(6) 0.027(4) 0.000 0.033(5) 0.000
O4 0.105(10) 0.053(6) 0.031(5) 0.000 -0.024(6) 0.000
OW1 0.042(5) 0.114(7) 0.066(5) -0.012(5) 0.003(4) -0.005(4)

loop_
_atom_type_symbol
_atom_type_description
_atom_type_scat_dispersion_real
_atom_type_scat_dispersion_imag
_atom_type_scat_source
C C 0.0033 0.0016 'International Tables Vol C Tables 4.2.6.8 and 6.1.1.4'
H H 0.0000 0.0000 'International Tables Vol C Tables 4.2.6.8 and 6.1.1.4'
Ba Ba -0.3244 2.2819 'International Tables Vol C Tables 4.2.6.8 and 6.1.1.4'
N N 0.0061 0.0033 'International Tables Vol C Tables 4.2.6.8 and 6.1.1.4'
O O 0.0106 0.0060 'International Tables Vol C Tables 4.2.6.8 and 6.1.1.4'
S S 0.1246 0.1234 'International Tables Vol C Tables 4.2.6.8 and 6.1.1.4'

loop_
_geom_angle_atom_site_label_1
_geom_angle_atom_site_label_2
_geom_angle_atom_site_label_3
_geom_angle
_geom_angle_site_symmetry_3
O4 S1 O3 119.2(6) .
O4 S1 C5 108.6(4) .
O3 S1 C5 107.5(4) .
O4 S1 C5 108.6(4) 6
O3 S1 C5 107.5(4) 6
C5 S1 C5 104.4(5) 6
C7 N1 N2 117.8(6) .
C8 N2 N1 128.5(6) .
C8 N2 H2A 115.8 .
N1 N2 H2A 115.8 .
C2 C1 C6 118.2(7) .
C2 C1 C7 120.7(7) .
C6 C1 C7 121.0(7) .
C3 C2 C1 121.1(7) .
C3 C2 C8 121.2(7) .
C1 C2 C8 117.7(7) .
C4 C3 C2 119.5(8) .
C4 C3 H3A 120.3 .
C2 C3 H3A 120.3 .
C3 C4 C5 119.7(7) .
C3 C4 H4A 120.2 .
C5 C4 H4A 120.2 .
C6 C5 C4 122.2(7) .
C6 C5 S1 118.9(7) .
C4 C5 S1 118.9(6) .
C5 C6 C1 119.2(8) .
C5 C6 H6A 120.4 .
C1 C6 H6A 120.4 .
O1 C7 N1 118.9(7) .
O1 C7 C1 121.1(7) .
N1 C7 C1 120.0(5) .
O2 C8 N2 121.2(6) .
O2 C8 C2 123.7(7) .
N2 C8 C2 115.1(5) .

loop_
_geom_bond_atom_site_label_1
_geom_bond_atom_site_label_2
_geom_bond_distance
_geom_bond_site_symmetry_2
S1 O4 1.430(11) .
S1 O3 1.438(11) .
S1 C5 1.773(8) .
S1 C5 1.773(8) 6
N1 C7 1.319(11) .
N1 N2 1.381(9) .
N2 C8 1.347(9) .
N2 H2A 0.8600 .
C1 C2 1.409(11) .
C1 C6 1.419(11) .
C1 C7 1.461(11) .
C2 C3 1.389(11) .
C2 C8 1.466(10) .
C3 C4 1.382(12) .
C3 H3A 0.9300 .
C4 C5 1.384(12) .
C4 H4A 0.9300 .
C5 C6 1.365(12) .
C6 H6A 0.9300 .
C7 O1 1.2807(10) .
C8 O2 1.2592(10) .
